data_7711595
loop_
_publ_author_name
'Yuan, Qingbing'
'Huang, Zeming'
'Wu, weikang'
'Hong, Dongjing'
'Zhu, Shan'
'Wei, Jieding'
'Zhou, Shuangliu'
'Wang, Shaowu'

_publ_section_title
;
 Halide-Bridged Tetranuclear Organocopper(I) Clusters Supported by the
 Indolyl-based NCN Pincer Ligands and Their Catalytic Activities towards
 Hydrophosphination of Alkenes
;
_journal_name_full 'Dalton Transactions'
_journal_paper_doi 10.1039/D2DT02654F
_journal_year 2022
_chemical_formula_moiety 'C56 H72 Br2 Cu4 N6'
_chemical_formula_sum 'C56 H72 Br2 Cu4 N6'
_chemical_formula_weight 1243.17
_space_group_crystal_system monoclinic
_space_group_IT_number 5
_space_group_name_Hall 'C 2y'
_space_group_name_H-M_alt 'C 1 2 1'
_atom_sites_solution_hydrogens geom
_audit_creation_date 2019-11-28
_audit_creation_method
;
Olex2 1.2
(compiled 2018.05.29 svn.r3508 for OlexSys, GUI svn.r5506)
;
_audit_update_record
;
2022-01-18 deposited with the CCDC.	2022-10-27 downloaded from the CCDC.
;
_cell_angle_alpha 90
_cell_angle_beta 100.044(2)
_cell_angle_gamma 90
_cell_formula_units_Z 2
_cell_length_a 21.510(3)
_cell_length_b 11.7559(14)
_cell_length_c 12.4242(14)
_cell_measurement_reflns_used 7392
_cell_measurement_temperature 293(2)
_cell_measurement_theta_max 26.41
_cell_measurement_theta_min 2.48
_cell_volume 3093.6(7)
_computing_cell_refinement 'SAINT V8.38A (?, 2016)'
_computing_data_reduction 'SAINT V8.38A (?, 2016)'
_computing_molecular_graphics 'Olex2 (Dolomanov et al., 2009)'
_computing_publication_material 'Olex2 (Dolomanov et al., 2009)'
_computing_structure_refinement 'XL (Sheldrick, 2008)'
_computing_structure_solution 'SHELXT 2014/5 (Sheldrick, 2014)'
_diffrn_ambient_temperature 293.15
_diffrn_measured_fraction_theta_full 1.000
_diffrn_measured_fraction_theta_max 0.994
_diffrn_measurement_device_type 'Bruker APEX-II CCD'
_diffrn_measurement_method '\f and \w scans'
_diffrn_radiation_type MoK\a
_diffrn_radiation_wavelength 0.71073
_diffrn_reflns_av_R_equivalents 0.0337
_diffrn_reflns_av_unetI/netI 0.0517
_diffrn_reflns_Laue_measured_fraction_full 1.000
_diffrn_reflns_Laue_measured_fraction_max 0.994
_diffrn_reflns_limit_h_max 27
_diffrn_reflns_limit_h_min -27
_diffrn_reflns_limit_k_max 15
_diffrn_reflns_limit_k_min -15
_diffrn_reflns_limit_l_max 16
_diffrn_reflns_limit_l_min -15
_diffrn_reflns_number 17740
_diffrn_reflns_point_group_measured_fraction_full 0.999
_diffrn_reflns_point_group_measured_fraction_max 0.989
_diffrn_reflns_theta_full 25.242
_diffrn_reflns_theta_max 27.469
_diffrn_reflns_theta_min 1.665
_diffrn_standards_number 0
_exptl_absorpt_coefficient_mu 2.685
_exptl_absorpt_correction_T_max 0.7456
_exptl_absorpt_correction_T_min 0.3265
_exptl_absorpt_correction_type none
_exptl_crystal_colour red
_exptl_crystal_density_diffrn 1.335
_exptl_crystal_description block
_exptl_crystal_F_000 1272
_exptl_crystal_size_max 0.22
_exptl_crystal_size_mid 0.21
_exptl_crystal_size_min 0.2
_refine_diff_density_max 0.479
_refine_diff_density_min -0.349
_refine_diff_density_rms 0.075
_refine_ls_abs_structure_details
;
 Refined as an inversion twin.
;
_refine_ls_abs_structure_Flack 0.244(15)
_refine_ls_extinction_method none
_refine_ls_goodness_of_fit_ref 1.015
_refine_ls_hydrogen_treatment constr
_refine_ls_matrix_type full
_refine_ls_number_parameters 312
_refine_ls_number_reflns 7002
_refine_ls_number_restraints 44
_refine_ls_restrained_S_all 1.022
_refine_ls_R_factor_all 0.0594
_refine_ls_R_factor_gt 0.0412
_refine_ls_shift/su_max 0.064
_refine_ls_shift/su_mean 0.001
_refine_ls_structure_factor_coef Fsqd
_refine_ls_weighting_details 'w=1/[\s^2^(Fo^2^)+(0.0592P)^2^] where P=(Fo^2^+2Fc^2^)/3'
_refine_ls_weighting_scheme calc
_refine_ls_wR_factor_gt 0.0984
_refine_ls_wR_factor_ref 0.1061
_reflns_Friedel_coverage 0.896
_reflns_Friedel_fraction_full 0.998
_reflns_Friedel_fraction_max 0.982
_reflns_number_gt 5558
_reflns_number_total 7002
_reflns_threshold_expression 'I > 2\s(I)'
_cod_data_source_file d2dt02654f2.cif
_cod_data_source_block 1_a_CCDC1
_cod_database_code 7711595
_shelx_shelxl_version_number 2018/3
_shelx_space_group_comment
;
The symmetry employed for this shelxl refinement is uniquely defined
by the following loop, which should always be used as a source of
symmetry information in preference to the above space-group names.
They are only intended as comments.
;
_shelx_estimated_absorpt_t_max 0.616
_shelx_estimated_absorpt_t_min 0.590
_olex2_refinement_description
;
1. Twinned data refinement
 Scales: 0.756(15)
 0.244(15)
2. Fixed Uiso
 At 1.2 times of:
  All C(H) groups, All C(H,H) groups
 At 1.5 times of:
  All C(H,H,H) groups
3. Rigid bond restraints
 C16, C18
 with sigma for 1-2 distances of 0.01 and sigma for 1-3 distances of 0.02
4. Uiso/Uaniso restraints and constraints
Uanis(C12) \\sim Ueq, Uanis(C14) \\sim Ueq, Uanis(C13) \\sim Ueq, Uanis(C17)
\\sim Ueq, Uanis(C18) \\sim Ueq, Uanis(C21) \\sim Ueq, Uanis(C20) \\sim Ueq:
with sigma of 0.001 and sigma for terminal atoms of 0.002
5.a Ternary CH refined with riding coordinates:
 C16(H16), C19(H19)
5.b Secondary CH2 refined with riding coordinates:
 C27(H27A,H27B), C24(H24A,H24B), C22(H22A,H22B), C23(H23A,H23B), C28(H28A,
 H28B), C25(H25A,H25B), C26(H26A,H26B)
5.c Aromatic/amide H refined with riding coordinates:
 C9(H9), C4(H4), C7(H7), C14(H14), C6(H6), C5(H5), C12(H12), C13(H13)
5.d Idealised Me refined as rotating group:
 C21(H21A,H21B,H21C), C18(H18A,H18B,H18C), C17(H17A,H17B,H17C), C20(H20A,H20B,
 H20C)
;
_olex2_submission_special_instructions 'No special instructions were received'

loop_
_space_group_symop_operation_xyz
'x, y, z'
'-x, y, -z'
'x+1/2, y+1/2, z'
'-x+1/2, y+1/2, -z'

loop_
_atom_site_label
_atom_site_type_symbol
_atom_site_fract_x
_atom_site_fract_y
_atom_site_fract_z
_atom_site_U_iso_or_equiv
_atom_site_adp_type
_atom_site_occupancy
_atom_site_site_symmetry_order
_atom_site_calc_flag
_atom_site_refinement_flags_posn
_atom_site_refinement_flags_adp
_atom_site_refinement_flags_occupancy
_atom_site_disorder_assembly
_atom_site_disorder_group
Br1 Br 0.55366(3) 0.38871(6) 0.14501(6) 0.04935(19) Uani 1 1 d . . . . .
Cu2 Cu 0.55273(3) 0.61589(7) 0.06487(6) 0.0426(2) Uani 1 1 d . . . . .
Cu1 Cu 0.45175(3) 0.46513(6) 0.06743(7) 0.0427(2) Uani 1 1 d . . . . .
N1 N 0.3459(2) 0.6092(4) 0.0600(4) 0.0333(10) Uani 1 1 d . . . . .
N3 N 0.3774(2) 0.3715(4) 0.1234(4) 0.0380(11) Uani 1 1 d . . . . .
N2 N 0.5421(2) 0.7129(4) 0.1861(4) 0.0334(10) Uani 1 1 d . . . . .
C2 C 0.4271(3) 0.7009(5) 0.1579(5) 0.0342(12) Uani 1 1 d . . . . .
C1 C 0.4109(2) 0.6201(5) 0.0728(5) 0.0334(12) Uani 1 1 d . . . . .
C8 C 0.3201(3) 0.6774(5) 0.1313(5) 0.0346(12) Uani 1 1 d . . . . .
C3 C 0.3693(3) 0.7371(5) 0.1942(5) 0.0393(14) Uani 1 1 d . . . . .
C9 C 0.4875(3) 0.7408(5) 0.2088(5) 0.0365(13) Uani 1 1 d . . . . .
H9 H 0.487921 0.793077 0.265097 0.044 Uiso 1 1 calc R . . . .
C10 C 0.5964(3) 0.7686(6) 0.2505(5) 0.0395(14) Uani 1 1 d . . . . .
C27 C 0.3443(4) 0.1724(7) 0.1598(7) 0.064(2) Uani 1 1 d . . . . .
H27A H 0.352419 0.093360 0.144766 0.076 Uiso 1 1 calc R . . . .
H27B H 0.300160 0.188172 0.132076 0.076 Uiso 1 1 calc R . . . .
C24 C 0.3889(3) 0.3917(7) 0.2426(5) 0.0527(16) Uani 1 1 d . . . . .
H24A H 0.380245 0.471067 0.255510 0.063 Uiso 1 1 calc R . . . .
H24B H 0.433256 0.378368 0.270687 0.063 Uiso 1 1 calc R . . . .
C22 C 0.3128(3) 0.5141(6) -0.0004(6) 0.0439(15) Uani 1 1 d . . . . .
H22A H 0.333044 0.495769 -0.062161 0.053 Uiso 1 1 calc R . . . .
H22B H 0.269589 0.536288 -0.028594 0.053 Uiso 1 1 calc R . . . .
C11 C 0.6284(3) 0.7148(7) 0.3427(5) 0.0509(17) Uani 1 1 d . . . . .
C15 C 0.6146(3) 0.8754(7) 0.2190(5) 0.0518(17) Uani 1 1 d . . . . .
C23 C 0.3128(3) 0.4101(6) 0.0712(6) 0.0510(17) Uani 1 1 d . . . . .
H23A H 0.288512 0.426711 0.128121 0.061 Uiso 1 1 calc R . . . .
H23B H 0.291853 0.348424 0.027300 0.061 Uiso 1 1 calc R . . . .
C4 C 0.3558(3) 0.8179(7) 0.2707(6) 0.0538(18) Uani 1 1 d . . . . .
H4 H 0.387794 0.860407 0.312300 0.065 Uiso 1 1 calc R . . . .
C28 C 0.3853(3) 0.2482(5) 0.1032(6) 0.0460(15) Uani 1 1 d . . . . .
H28A H 0.429151 0.227820 0.127804 0.055 Uiso 1 1 calc R . . . .
H28B H 0.375429 0.234298 0.025174 0.055 Uiso 1 1 calc R . . . .
C7 C 0.2577(3) 0.6907(6) 0.1456(6) 0.0494(17) Uani 1 1 d . . . . .
H7 H 0.225392 0.648386 0.104656 0.059 Uiso 1 1 calc R . . . .
C14 C 0.6649(4) 0.9297(8) 0.2828(7) 0.068(2) Uani 1 1 d . U . . .
H14 H 0.677240 1.001318 0.262782 0.081 Uiso 1 1 calc R . . . .
C25 C 0.3499(5) 0.3186(9) 0.3067(8) 0.080(3) Uani 1 1 d . . . . .
H25A H 0.305670 0.338951 0.287111 0.095 Uiso 1 1 calc R . . . .
H25B H 0.363036 0.332229 0.384312 0.095 Uiso 1 1 calc R . . . .
C16 C 0.6126(4) 0.5977(7) 0.3777(7) 0.073(2) Uani 1 1 d . U . . .
H16 H 0.579284 0.568216 0.320636 0.088 Uiso 1 1 calc R . . . .
C6 C 0.2452(3) 0.7676(7) 0.2213(7) 0.059(2) Uani 1 1 d . . . . .
H6 H 0.204007 0.777278 0.232844 0.071 Uiso 1 1 calc R . . . .
C5 C 0.2937(4) 0.8318(8) 0.2816(7) 0.065(2) Uani 1 1 d . . . . .
H5 H 0.283699 0.885602 0.330736 0.078 Uiso 1 1 calc R . . . .
C19 C 0.5807(4) 0.9333(7) 0.1159(6) 0.064(2) Uani 1 1 d . . . . .
H19 H 0.543189 0.888001 0.087445 0.077 Uiso 1 1 calc R . . . .
C26 C 0.3584(5) 0.1933(8) 0.2821(7) 0.078(3) Uani 1 1 d . . . . .
H26A H 0.401391 0.170385 0.310863 0.094 Uiso 1 1 calc R . . . .
H26B H 0.330195 0.147884 0.317593 0.094 Uiso 1 1 calc R . . . .
C21 C 0.6212(5) 0.9359(9) 0.0310(8) 0.090(3) Uani 1 1 d . U . . .
H21A H 0.658924 0.978386 0.057439 0.135 Uiso 1 1 calc GR . . . .
H21B H 0.598742 0.971388 -0.033884 0.135 Uiso 1 1 calc GR . . . .
H21C H 0.632329 0.859584 0.014349 0.135 Uiso 1 1 calc GR . . . .
C12 C 0.6807(4) 0.7756(8) 0.4049(7) 0.070(2) Uani 1 1 d . U . . .
H12 H 0.703771 0.741951 0.467041 0.084 Uiso 1 1 calc R . . . .
C13 C 0.6968(4) 0.8782(9) 0.3758(7) 0.076(2) Uani 1 1 d . U . . .
H13 H 0.730094 0.916153 0.418732 0.091 Uiso 1 1 calc R . . . .
C18 C 0.6650(6) 0.5168(12) 0.3877(11) 0.116(4) Uani 1 1 d . U . . .
H18A H 0.677390 0.506923 0.317642 0.174 Uiso 1 1 calc GR . . . .
H18B H 0.651947 0.445009 0.412953 0.174 Uiso 1 1 calc GR . . . .
H18C H 0.700147 0.545489 0.438900 0.174 Uiso 1 1 calc GR . . . .
C17 C 0.5845(7) 0.6053(15) 0.4825(12) 0.140(5) Uani 1 1 d . U . . .
H17A H 0.616978 0.625709 0.542598 0.210 Uiso 1 1 calc GR . . . .
H17B H 0.566876 0.533030 0.496887 0.210 Uiso 1 1 calc GR . . . .
H17C H 0.551903 0.662125 0.473694 0.210 Uiso 1 1 calc GR . . . .
C20 C 0.5587(6) 1.0525(13) 0.1377(11) 0.125(5) Uani 1 1 d . U . . .
H20A H 0.526671 1.048320 0.182560 0.187 Uiso 1 1 calc GR . . . .
H20B H 0.541752 1.088676 0.069632 0.187 Uiso 1 1 calc GR . . . .
H20C H 0.593807 1.095993 0.174781 0.187 Uiso 1 1 calc GR . . . .

loop_
_atom_site_aniso_label
_atom_site_aniso_U_11
_atom_site_aniso_U_22
_atom_site_aniso_U_33
_atom_site_aniso_U_23
_atom_site_aniso_U_13
_atom_site_aniso_U_12
Br1 0.0408(3) 0.0518(4) 0.0544(4) 0.0145(3) 0.0055(3) 0.0070(3)
Cu2 0.0324(4) 0.0575(5) 0.0369(4) -0.0094(4) 0.0034(3) 0.0045(3)
Cu1 0.0377(4) 0.0316(4) 0.0612(5) 0.0056(4) 0.0153(3) 0.0025(3)
N1 0.029(2) 0.030(2) 0.039(3) -0.001(2) 0.0004(19) -0.001(2)
N3 0.037(2) 0.034(3) 0.044(3) -0.006(2) 0.008(2) -0.003(2)
N2 0.028(2) 0.037(3) 0.034(3) 0.001(2) 0.0027(19) -0.0020(19)
C2 0.031(3) 0.031(3) 0.040(3) -0.002(3) 0.008(2) 0.004(2)
C1 0.028(3) 0.034(3) 0.037(3) 0.003(3) 0.005(2) 0.001(2)
C8 0.030(3) 0.035(3) 0.039(3) 0.003(3) 0.007(2) 0.006(2)
C3 0.037(3) 0.034(3) 0.049(4) 0.003(3) 0.013(3) 0.005(3)
C9 0.037(3) 0.036(3) 0.037(3) -0.002(3) 0.006(2) -0.001(3)
C10 0.031(3) 0.051(4) 0.037(3) -0.007(3) 0.009(2) -0.004(3)
C27 0.075(5) 0.039(4) 0.077(6) 0.000(4) 0.015(4) -0.010(4)
C24 0.052(4) 0.056(4) 0.053(4) -0.013(4) 0.016(3) -0.013(4)
C22 0.028(3) 0.046(4) 0.056(4) -0.006(3) 0.002(3) -0.002(3)
C11 0.041(3) 0.065(5) 0.042(4) -0.012(3) -0.008(3) 0.004(3)
C15 0.048(4) 0.063(5) 0.047(4) -0.017(4) 0.015(3) -0.023(4)
C23 0.037(3) 0.040(4) 0.075(5) -0.001(3) 0.008(3) -0.005(3)
C4 0.048(4) 0.053(4) 0.063(5) -0.007(4) 0.014(3) 0.008(3)
C28 0.054(4) 0.034(3) 0.050(4) 0.000(3) 0.008(3) 0.004(3)
C7 0.036(3) 0.049(4) 0.063(5) 0.005(4) 0.009(3) 0.004(3)
C14 0.067(2) 0.068(2) 0.068(2) -0.0005(14) 0.0125(14) -0.0045(13)
C25 0.093(7) 0.085(7) 0.065(6) -0.003(5) 0.028(5) -0.028(6)
C16 0.084(6) 0.069(6) 0.057(5) 0.011(4) -0.013(4) 0.021(5)
C6 0.039(4) 0.073(5) 0.069(5) -0.002(4) 0.019(3) 0.014(4)
C5 0.061(5) 0.075(5) 0.063(5) -0.006(4) 0.022(4) 0.022(4)
C19 0.087(6) 0.053(5) 0.052(4) 0.004(4) 0.014(4) -0.026(4)
C26 0.110(7) 0.063(6) 0.062(6) 0.008(4) 0.015(5) -0.027(5)
C21 0.093(4) 0.092(4) 0.086(4) 0.000(3) 0.019(3) -0.010(3)
C12 0.069(3) 0.072(3) 0.069(3) -0.0013(14) 0.0090(14) 0.0015(14)
C13 0.074(3) 0.078(3) 0.076(3) -0.0030(14) 0.0125(14) -0.0006(14)
C18 0.115(4) 0.114(5) 0.118(5) 0.001(3) 0.018(3) 0.008(3)
C17 0.143(6) 0.139(6) 0.138(6) 0.001(3) 0.029(3) 0.000(3)
C20 0.128(5) 0.123(5) 0.123(5) 0.001(3) 0.021(3) 0.004(3)

loop_
_atom_type_symbol
_atom_type_description
_atom_type_scat_dispersion_real
_atom_type_scat_dispersion_imag
_atom_type_scat_source
C C 0.0033 0.0016 'International Tables Vol C Tables 4.2.6.8 and 6.1.1.4'
H H 0.0000 0.0000 'International Tables Vol C Tables 4.2.6.8 and 6.1.1.4'
Br Br -0.2901 2.4595 'International Tables Vol C Tables 4.2.6.8 and 6.1.1.4'
Cu Cu 0.3201 1.2651 'International Tables Vol C Tables 4.2.6.8 and 6.1.1.4'
N N 0.0061 0.0033 'International Tables Vol C Tables 4.2.6.8 and 6.1.1.4'

loop_
_geom_angle_atom_site_label_1
_geom_angle_atom_site_label_2
_geom_angle_atom_site_label_3
_geom_angle
_geom_angle_site_symmetry_1
_geom_angle_site_symmetry_3
_geom_angle_publ_flag
Cu1 Br1 Cu2 63.91(3) . . ?
Cu1 Br1 Cu2 50.70(2) 2_655 . ?
Cu1 Br1 Cu1 67.29(3) . 2_655 ?
Cu2 Cu2 Br1 99.94(2) 2_655 . ?
Cu2 Cu2 Cu1 53.20(3) 2_655 . ?
Cu1 Cu2 Br1 62.98(3) 2_655 . ?
Cu1 Cu2 Br1 50.41(2) . . ?
Cu1 Cu2 Cu2 69.04(3) 2_655 2_655 ?
Cu1 Cu2 Cu1 66.69(4) 2_655 . ?
N2 Cu2 Br1 105.97(15) . . ?
N2 Cu2 Cu2 106.29(13) . 2_655 ?
N2 Cu2 Cu1 165.83(14) . 2_655 ?
N2 Cu2 Cu1 99.61(14) . . ?
N2 Cu2 C1 140.1(2) . 2_655 ?
C1 Cu2 Br1 109.99(18) 2_655 . ?
C1 Cu2 Cu2 84.06(16) 2_655 2_655 ?
C1 Cu2 Cu1 116.33(17) 2_655 . ?
C1 Cu2 Cu1 53.83(17) 2_655 2_655 ?
Br1 Cu1 Br1 98.29(4) . 2_655 ?
Br1 Cu1 Cu2 65.68(3) . . ?
Br1 Cu1 Cu2 95.61(3) 2_655 . ?
Br1 Cu1 Cu1 50.36(3) 2_655 2_655 ?
Br1 Cu1 Cu1 62.35(3) . 2_655 ?
Cu2 Cu1 Br1 66.32(3) 2_655 2_655 ?
Cu2 Cu1 Br1 118.22(4) 2_655 . ?
Cu2 Cu1 Cu2 57.76(3) 2_655 . ?
Cu2 Cu1 Cu1 50.00(2) . 2_655 ?
Cu2 Cu1 Cu1 63.31(3) 2_655 2_655 ?
N3 Cu1 Br1 103.39(14) . 2_655 ?
N3 Cu1 Br1 110.81(14) . . ?
N3 Cu1 Cu2 130.76(14) . 2_655 ?
N3 Cu1 Cu2 160.99(14) . . ?
N3 Cu1 Cu1 146.83(14) . 2_655 ?
C1 Cu1 Br1 112.07(16) . 2_655 ?
C1 Cu1 Br1 133.68(16) . . ?
C1 Cu1 Cu2 76.91(15) . . ?
C1 Cu1 Cu2 52.78(16) . 2_655 ?
C1 Cu1 Cu1 112.22(15) . 2_655 ?
C1 Cu1 N3 95.6(2) . . ?
C1 N1 C22 121.5(5) . . ?
C8 N1 C1 112.5(5) . . ?
C8 N1 C22 124.0(5) . . ?
C24 N3 Cu1 103.7(4) . . ?
C24 N3 C23 111.5(5) . . ?
C24 N3 C28 108.8(5) . . ?
C23 N3 Cu1 112.9(4) . . ?
C28 N3 Cu1 109.3(4) . . ?
C28 N3 C23 110.4(5) . . ?
C9 N2 Cu2 123.5(4) . . ?
C9 N2 C10 116.0(5) . . ?
C10 N2 Cu2 120.2(4) . . ?
C1 C2 C3 108.3(5) . . ?
C1 C2 C9 129.6(5) . . ?
C9 C2 C3 122.0(5) . . ?
Cu2 C1 Cu1 73.4(2) 2_655 . ?
N1 C1 Cu2 115.9(4) . 2_655 ?
N1 C1 Cu1 110.3(4) . . ?
N1 C1 C2 105.0(5) . . ?
C2 C1 Cu2 124.9(4) . 2_655 ?
C2 C1 Cu1 125.1(4) . . ?
N1 C8 C3 107.6(5) . . ?
N1 C8 C7 130.6(6) . . ?
C3 C8 C7 121.8(6) . . ?
C8 C3 C2 106.6(5) . . ?
C8 C3 C4 119.6(5) . . ?
C4 C3 C2 133.7(6) . . ?
N2 C9 C2 127.8(6) . . ?
N2 C9 H9 116.1 . . ?
C2 C9 H9 116.1 . . ?
C11 C10 N2 119.2(6) . . ?
C11 C10 C15 121.5(6) . . ?
C15 C10 N2 119.4(6) . . ?
H27A C27 H27B 108.2 . . ?
C28 C27 H27A 109.7 . . ?
C28 C27 H27B 109.7 . . ?
C28 C27 C26 109.9(7) . . ?
C26 C27 H27A 109.7 . . ?
C26 C27 H27B 109.7 . . ?
N3 C24 H24A 108.5 . . ?
N3 C24 H24B 108.5 . . ?
N3 C24 C25 115.0(6) . . ?
H24A C24 H24B 107.5 . . ?
C25 C24 H24A 108.5 . . ?
C25 C24 H24B 108.5 . . ?
N1 C22 H22A 109.3 . . ?
N1 C22 H22B 109.3 . . ?
N1 C22 C23 111.5(5) . . ?
H22A C22 H22B 108.0 . . ?
C23 C22 H22A 109.3 . . ?
C23 C22 H22B 109.3 . . ?
C10 C11 C16 123.7(6) . . ?
C10 C11 C12 116.6(7) . . ?
C12 C11 C16 119.7(7) . . ?
C10 C15 C19 121.6(6) . . ?
C14 C15 C10 119.1(7) . . ?
C14 C15 C19 119.3(7) . . ?
N3 C23 C22 113.9(5) . . ?
N3 C23 H23A 108.8 . . ?
N3 C23 H23B 108.8 . . ?
C22 C23 H23A 108.8 . . ?
C22 C23 H23B 108.8 . . ?
H23A C23 H23B 107.7 . . ?
C3 C4 H4 121.2 . . ?
C5 C4 C3 117.6(7) . . ?
C5 C4 H4 121.2 . . ?
N3 C28 C27 113.8(6) . . ?
N3 C28 H28A 108.8 . . ?
N3 C28 H28B 108.8 . . ?
C27 C28 H28A 108.8 . . ?
C27 C28 H28B 108.8 . . ?
H28A C28 H28B 107.7 . . ?
C8 C7 H7 120.9 . . ?
C6 C7 C8 118.1(7) . . ?
C6 C7 H7 120.9 . . ?
C15 C14 H14 119.9 . . ?
C13 C14 C15 120.3(9) . . ?
C13 C14 H14 119.9 . . ?
C24 C25 H25A 109.6 . . ?
C24 C25 H25B 109.6 . . ?
C24 C25 C26 110.2(8) . . ?
H25A C25 H25B 108.1 . . ?
C26 C25 H25A 109.6 . . ?
C26 C25 H25B 109.6 . . ?
C11 C16 H16 106.7 . . ?
C11 C16 C17 109.6(9) . . ?
C18 C16 C11 114.3(9) . . ?
C18 C16 H16 106.7 . . ?
C18 C16 C17 112.3(9) . . ?
C17 C16 H16 106.7 . . ?
C7 C6 H6 119.6 . . ?
C7 C6 C5 120.7(7) . . ?
C5 C6 H6 119.6 . . ?
C4 C5 C6 122.1(7) . . ?
C4 C5 H5 119.0 . . ?
C6 C5 H5 119.0 . . ?
C15 C19 H19 107.7 . . ?
C21 C19 C15 110.7(8) . . ?
C21 C19 H19 107.7 . . ?
C21 C19 C20 110.4(8) . . ?
C20 C19 C15 112.4(8) . . ?
C20 C19 H19 107.7 . . ?
C27 C26 C25 110.4(7) . . ?
C27 C26 H26A 109.6 . . ?
C27 C26 H26B 109.6 . . ?
C25 C26 H26A 109.6 . . ?
C25 C26 H26B 109.6 . . ?
H26A C26 H26B 108.1 . . ?
C19 C21 H21A 109.5 . . ?
C19 C21 H21B 109.5 . . ?
C19 C21 H21C 109.5 . . ?
H21A C21 H21B 109.5 . . ?
H21A C21 H21C 109.5 . . ?
H21B C21 H21C 109.5 . . ?
C11 C12 H12 119.2 . . ?
C13 C12 C11 121.5(9) . . ?
C13 C12 H12 119.2 . . ?
C14 C13 H13 119.5 . . ?
C12 C13 C14 121.0(9) . . ?
C12 C13 H13 119.5 . . ?
C16 C18 H18A 109.5 . . ?
C16 C18 H18B 109.5 . . ?
C16 C18 H18C 109.5 . . ?
H18A C18 H18B 109.5 . . ?
H18A C18 H18C 109.5 . . ?
H18B C18 H18C 109.5 . . ?
C16 C17 H17A 109.5 . . ?
C16 C17 H17B 109.5 . . ?
C16 C17 H17C 109.5 . . ?
H17A C17 H17B 109.5 . . ?
H17A C17 H17C 109.5 . . ?
H17B C17 H17C 109.5 . . ?
C19 C20 H20A 109.5 . . ?
C19 C20 H20B 109.5 . . ?
C19 C20 H20C 109.5 . . ?
H20A C20 H20B 109.5 . . ?
H20A C20 H20C 109.5 . . ?
H20B C20 H20C 109.5 . . ?

loop_
_geom_bond_atom_site_label_1
_geom_bond_atom_site_label_2
_geom_bond_distance
_geom_bond_site_symmetry_2
_geom_bond_publ_flag
Br1 Cu2 2.8491(11) . ?
Br1 Cu1 2.4093(10) . ?
Br1 Cu1 2.7714(11) 2_655 ?
Cu2 Cu2 2.5432(14) 2_655 ?
Cu2 Cu1 2.4076(10) 2_655 ?
Cu2 Cu1 2.8078(11) . ?
Cu2 N2 1.935(5) . ?
Cu2 C1 2.001(6) 2_655 ?
Cu1 Cu1 2.8861(15) 2_655 ?
Cu1 N3 2.155(5) . ?
Cu1 C1 2.028(6) . ?
N1 C1 1.386(7) . ?
N1 C8 1.381(8) . ?
N1 C22 1.460(8) . ?
N3 C24 1.477(8) . ?
N3 C23 1.497(8) . ?
N3 C28 1.485(8) . ?
N2 C9 1.297(7) . ?
N2 C10 1.450(7) . ?
C2 C1 1.420(9) . ?
C2 C3 1.458(8) . ?
C2 C9 1.422(8) . ?
C8 C3 1.390(9) . ?
C8 C7 1.395(8) . ?
C3 C4 1.410(9) . ?
C9 H9 0.9300 . ?
C10 C11 1.382(9) . ?
C10 C15 1.392(10) . ?
C27 H27A 0.9700 . ?
C27 H27B 0.9700 . ?
C27 C28 1.510(10) . ?
C27 C26 1.516(12) . ?
C24 H24A 0.9700 . ?
C24 H24B 0.9700 . ?
C24 C25 1.520(11) . ?
C22 H22A 0.9700 . ?
C22 H22B 0.9700 . ?
C22 C23 1.512(10) . ?
C11 C16 1.500(12) . ?
C11 C12 1.440(11) . ?
C15 C14 1.380(10) . ?
C15 C19 1.520(11) . ?
C23 H23A 0.9700 . ?
C23 H23B 0.9700 . ?
C4 H4 0.9300 . ?
C4 C5 1.377(10) . ?
C28 H28A 0.9700 . ?
C28 H28B 0.9700 . ?
C7 H7 0.9300 . ?
C7 C6 1.364(11) . ?
C14 H14 0.9300 . ?
C14 C13 1.377(12) . ?
C25 H25A 0.9700 . ?
C25 H25B 0.9700 . ?
C25 C26 1.521(13) . ?
C16 H16 0.9800 . ?
C16 C18 1.463(14) . ?
C16 C17 1.531(16) . ?
C6 H6 0.9300 . ?
C6 C5 1.394(12) . ?
C5 H5 0.9300 . ?
C19 H19 0.9800 . ?
C19 C21 1.482(12) . ?
C19 C20 1.518(17) . ?
C26 H26A 0.9700 . ?
C26 H26B 0.9700 . ?
C21 H21A 0.9600 . ?
C21 H21B 0.9600 . ?
C21 H21C 0.9600 . ?
C12 H12 0.9300 . ?
C12 C13 1.322(13) . ?
C13 H13 0.9300 . ?
C18 H18A 0.9600 . ?
C18 H18B 0.9600 . ?
C18 H18C 0.9600 . ?
C17 H17A 0.9600 . ?
C17 H17B 0.9600 . ?
C17 H17C 0.9600 . ?
C20 H20A 0.9600 . ?
C20 H20B 0.9600 . ?
C20 H20C 0.9600 . ?

loop_
_twin_individual_id
_twin_individual_mass_fraction_refined
1 0.756(15)
2 0.244(15)

loop_
_smtbx_masks_void_nr
_smtbx_masks_void_average_x
_smtbx_masks_void_average_y
_smtbx_masks_void_average_z
_smtbx_masks_void_volume
_smtbx_masks_void_count_electrons
_smtbx_masks_void_content
1 0.000 -0.382 0.500 353.2 37.6 ?
2 0.500 0.118 0.500 353.2 37.6 ?
3 0.208 0.234 0.132 10.5 0.0 ?
4 0.292 0.734 0.868 10.5 0.0 ?
5 0.708 0.734 0.132 10.5 0.0 ?
6 0.792 0.234 0.868 10.5 0.0 ?
